data_2021707
loop_
_publ_author_name
'Shao, Zhi-Chao'
'Meng, Xiang-Ru'
'Hou, Hong-Wei'

_publ_section_title
;
 Two new Cd^II^ and Zn^II^ coordination polymers incorporating
 1-aminobenzene-3,4,5-tricarboxylic acid: synthesis, crystal structure and
 characterization
;
_journal_coeditor_code CU3148
_journal_issue 8
_journal_name_full 'Acta Crystallographica Section C'
_journal_page_first
;
;
_journal_paper_doi 10.1107/S2053229619009227
_journal_volume 75
_journal_year 2019
_chemical_formula_iupac '[Cd (C9 H5 N O6) (H2 O)2]'
_chemical_formula_moiety 'C9 H9 Cd N O8'
_chemical_formula_sum 'C9 H9 Cd N O8'
_chemical_formula_weight 371.57
_chemical_name_systematic
;
Poly[(\m~3~-1-amino-5-carboxybenzene-3,4-dicarboxylato)diaquacadmium(II)]
;
_space_group_crystal_system monoclinic
_space_group_IT_number 14
_space_group_name_Hall '-P 2yn'
_space_group_name_H-M_alt 'P 1 21/n 1'
_symmetry_space_group_name_Hall '-P 2yn'
_symmetry_space_group_name_H-M 'P 1 21/n 1'
_atom_sites_solution_hydrogens mixed
_atom_sites_solution_primary direct
_atom_sites_solution_secondary difmap
_audit_creation_method SHELXL-2018/3
_cell_angle_alpha 90
_cell_angle_beta 93.608(3)
_cell_angle_gamma 90
_cell_formula_units_Z 4
_cell_length_a 7.0872(7)
_cell_length_b 8.4024(9)
_cell_length_c 17.4973(17)
_cell_measurement_reflns_used 9796
_cell_measurement_temperature 293(2)
_cell_measurement_theta_max 27.55
_cell_measurement_theta_min 2.69
_cell_volume 1039.89(18)
_computing_cell_refinement
;
SAINT (Bruker, 2016)
;
_computing_data_collection
;
APEX3 (Bruker, 2016)
;
_computing_data_reduction
;
SAINT (Bruker, 2016)
;
_computing_molecular_graphics
;
DIAMOND (Brandenburg & Putz, 2005)
;
_computing_publication_material
;
publCIF (Westrip, 2010)
;
_computing_structure_refinement
;
SHELXL2018 (Sheldrick, 2015b)
;
_computing_structure_solution
;
SHELXT2014 (Sheldrick, 2015a)
;
_diffrn_ambient_temperature 293(2)
_diffrn_measured_fraction_theta_full 0.998
_diffrn_measured_fraction_theta_max 0.997
_diffrn_measurement_device_type 'Bruker D8 VENTURE PHOTON'
_diffrn_measurement_method '\f and \w scans'
_diffrn_radiation_type MoK\a
_diffrn_radiation_wavelength 0.71073
_diffrn_reflns_av_R_equivalents 0.0247
_diffrn_reflns_av_unetI/netI 0.0087
_diffrn_reflns_limit_h_max 9
_diffrn_reflns_limit_h_min -9
_diffrn_reflns_limit_k_max 10
_diffrn_reflns_limit_k_min -10
_diffrn_reflns_limit_l_max 22
_diffrn_reflns_limit_l_min -22
_diffrn_reflns_number 44567
_diffrn_reflns_theta_full 25.242
_diffrn_reflns_theta_max 27.571
_diffrn_reflns_theta_min 3.038
_diffrn_source 'fine-focus sealed tube'
_exptl_absorpt_coefficient_mu 2.142
_exptl_absorpt_correction_type multi-scan
_exptl_absorpt_process_details
;
(SADABS; Bruker, 2016)
;
_exptl_crystal_colour colorless
_exptl_crystal_density_diffrn 2.373
_exptl_crystal_density_method 'not measured'
_exptl_crystal_description block
_exptl_crystal_F_000 728
_exptl_crystal_size_max 0.121
_exptl_crystal_size_mid 0.110
_exptl_crystal_size_min 0.110
_refine_diff_density_max 0.886
_refine_diff_density_min -0.680
_refine_ls_extinction_method none
_refine_ls_goodness_of_fit_ref 1.083
_refine_ls_hydrogen_treatment constr
_refine_ls_matrix_type full
_refine_ls_number_parameters 172
_refine_ls_number_reflns 2408
_refine_ls_number_restraints 0
_refine_ls_restrained_S_all 1.083
_refine_ls_R_factor_all 0.0185
_refine_ls_R_factor_gt 0.0166
_refine_ls_shift/su_max 0.001
_refine_ls_shift/su_mean 0.000
_refine_ls_structure_factor_coef Fsqd
_refine_ls_weighting_details 'w=1/[\s^2^(Fo^2^)+(0.0259P)^2^+1.2021P] where P=(Fo^2^+2Fc^2^)/3'
_refine_ls_weighting_scheme calc
_refine_ls_wR_factor_gt 0.0462
_refine_ls_wR_factor_ref 0.0472
_reflns_number_gt 2274
_reflns_number_total 2408
_reflns_threshold_expression 'I > 2\s(I)'
_cod_data_source_file cu3148sup1.cif
_cod_data_source_block I
_cod_database_code 2021707
_shelx_space_group_comment
;
The symmetry employed for this shelxl refinement is uniquely defined
by the following loop, which should always be used as a source of
symmetry information in preference to the above space-group names.
They are only intended as comments.
;
_shelx_estimated_absorpt_t_min 0.782
_shelx_estimated_absorpt_t_max 0.798

loop_
_space_group_symop_operation_xyz
'x, y, z'
'-x+1/2, y+1/2, -z+1/2'
'-x, -y, -z'
'x-1/2, -y-1/2, z-1/2'

loop_
_atom_site_type_symbol
_atom_site_label
_atom_site_fract_x
_atom_site_fract_y
_atom_site_fract_z
_atom_site_U_iso_or_equiv
_atom_site_adp_type
_atom_site_calc_flag
_atom_site_occupancy
Cd Cd1 0.53243(2) 0.03978(2) 0.30278(2) 0.01334(6) Uani d 1
O O1 0.0986(2) 0.59398(18) 0.69228(8) 0.0211(3) Uani d 1
O O2 0.0667(2) 0.33526(17) 0.67775(8) 0.0190(3) Uani d 1
O O3 0.40891(18) 0.17638(16) 0.62236(7) 0.0147(3) Uani d 1
O O4 0.14838(19) 0.08829(16) 0.55573(8) 0.0167(3) Uani d 1
O O5 0.4505(2) 0.12327(17) 0.44511(8) 0.0233(3) Uani d 1
H H5 0.487487 0.140032 0.489727 0.035 Uiso d 1
O O6 0.3975(2) 0.26649(18) 0.34159(8) 0.0242(3) Uani d 1
O O7 0.2199(2) -0.05433(19) 0.28082(9) 0.0235(3) Uani d 1
H H7A 0.196320 -0.115065 0.242545 0.035 Uiso d 1
H H7B 0.127630 0.010385 0.279785 0.035 Uiso d 1
O O8 0.8638(2) 0.08840(18) 0.31563(9) 0.0224(3) Uani d 1
H H8A 0.908445 0.052979 0.358542 0.034 Uiso d 1
H H8B 0.883435 0.188109 0.318042 0.034 Uiso d 1
N N1 0.2275(2) 0.81742(18) 0.43778(9) 0.0133(3) Uani d 1
H H1A 0.114644 0.857017 0.448851 0.016 Uiso d 1
H H1B 0.234974 0.816377 0.386591 0.016 Uiso d 1
C C1 0.2378(2) 0.6560(2) 0.46868(10) 0.0105(3) Uani d 1
C C2 0.1783(2) 0.6330(2) 0.54118(10) 0.0118(3) Uani d 1
H H2 0.132091 0.718635 0.568021 0.014 Uiso calc 1
C C3 0.1866(3) 0.4828(2) 0.57476(10) 0.0108(3) Uani d 1
C C4 0.2562(2) 0.3535(2) 0.53438(10) 0.0095(3) Uani d 1
C C5 0.3117(2) 0.3786(2) 0.45945(10) 0.0100(3) Uani d 1
C C6 0.3032(3) 0.5305(2) 0.42715(10) 0.0114(3) Uani d 1
H H6 0.341570 0.546872 0.377895 0.014 Uiso calc 1
C C7 0.1135(3) 0.4673(2) 0.65348(10) 0.0125(3) Uani d 1
C C8 0.2718(3) 0.1911(2) 0.57353(10) 0.0120(3) Uani d 1
C C9 0.3905(2) 0.2459(2) 0.41315(10) 0.0124(3) Uani d 1

loop_
_atom_site_aniso_label
_atom_site_aniso_U_11
_atom_site_aniso_U_22
_atom_site_aniso_U_33
_atom_site_aniso_U_12
_atom_site_aniso_U_13
_atom_site_aniso_U_23
Cd1 0.01794(8) 0.01286(8) 0.00962(8) 0.00230(5) 0.00405(5) -0.00012(5)
O1 0.0387(8) 0.0137(7) 0.0121(6) -0.0006(6) 0.0103(6) -0.0013(5)
O2 0.0288(7) 0.0147(7) 0.0143(6) -0.0026(6) 0.0082(6) 0.0022(5)
O3 0.0152(6) 0.0148(6) 0.0141(6) 0.0024(5) 0.0001(5) 0.0041(5)
O4 0.0180(6) 0.0121(6) 0.0200(7) -0.0017(5) 0.0009(5) 0.0010(5)
O5 0.0374(8) 0.0146(7) 0.0182(7) 0.0096(6) 0.0036(6) 0.0001(6)
O6 0.0415(9) 0.0206(7) 0.0112(6) 0.0129(7) 0.0066(6) -0.0012(6)
O7 0.0213(7) 0.0292(8) 0.0200(7) -0.0027(6) 0.0005(6) -0.0075(6)
O8 0.0282(8) 0.0162(7) 0.0230(7) -0.0027(6) 0.0023(6) 0.0024(6)
N1 0.0166(7) 0.0101(7) 0.0137(7) 0.0025(6) 0.0048(6) 0.0038(6)
C1 0.0111(8) 0.0083(8) 0.0121(8) 0.0004(6) 0.0005(6) 0.0021(6)
C2 0.0137(8) 0.0107(8) 0.0112(8) 0.0013(6) 0.0025(6) -0.0013(6)
C3 0.0119(8) 0.0121(8) 0.0084(8) -0.0007(6) 0.0016(6) 0.0000(6)
C4 0.0095(7) 0.0095(8) 0.0095(8) 0.0000(6) 0.0001(6) 0.0010(6)
C5 0.0102(7) 0.0100(8) 0.0098(8) 0.0012(6) 0.0009(6) -0.0012(6)
C6 0.0123(8) 0.0135(9) 0.0085(8) 0.0007(6) 0.0025(6) 0.0011(6)
C7 0.0126(8) 0.0161(9) 0.0089(8) 0.0014(7) 0.0022(6) 0.0012(7)
C8 0.0142(8) 0.0109(8) 0.0114(8) 0.0019(6) 0.0059(6) 0.0009(7)
C9 0.0128(8) 0.0121(8) 0.0125(8) 0.0005(7) 0.0028(6) -0.0022(7)

loop_
_atom_type_symbol
_atom_type_description
_atom_type_scat_dispersion_real
_atom_type_scat_dispersion_imag
_atom_type_scat_source
C C 0.0033 0.0016 'International Tables Vol C Tables 4.2.6.8 and 6.1.1.4'
H H 0.0000 0.0000 'International Tables Vol C Tables 4.2.6.8 and 6.1.1.4'
Cd Cd -0.8075 1.2024 'International Tables Vol C Tables 4.2.6.8 and 6.1.1.4'
N N 0.0061 0.0033 'International Tables Vol C Tables 4.2.6.8 and 6.1.1.4'
O O 0.0106 0.0060 'International Tables Vol C Tables 4.2.6.8 and 6.1.1.4'

loop_
_geom_angle_atom_site_label_1
_geom_angle_atom_site_label_2
_geom_angle_atom_site_label_3
_geom_angle_site_symmetry_1
_geom_angle_site_symmetry_3
_geom_angle
_geom_angle_publ_flag
O6 Cd1 O3 . 3_656 124.73(5) y
O6 Cd1 O1 . 4_665 140.83(5) y
O3 Cd1 O1 3_656 4_665 93.12(5) y
O6 Cd1 O7 . . 85.45(6) y
O3 Cd1 O7 3_656 . 87.80(5) y
O1 Cd1 O7 4_665 . 86.48(5) y
O6 Cd1 O8 . . 105.13(6) y
O3 Cd1 O8 3_656 . 86.49(5) y
O1 Cd1 O8 4_665 . 84.92(5) y
O7 Cd1 O8 . . 169.41(5) y
O6 Cd1 O2 . 4_665 88.54(5) y
O3 Cd1 O2 3_656 4_665 146.65(5) y
O1 Cd1 O2 4_665 4_665 54.90(5) y
O7 Cd1 O2 . 4_665 98.20(5) y
O8 Cd1 O2 . 4_665 81.86(5) y
O6 Cd1 C7 . 4_665 115.36(5) ?
O3 Cd1 C7 3_656 4_665 119.87(5) ?
O1 Cd1 C7 4_665 4_665 27.88(5) ?
O7 Cd1 C7 . 4_665 95.13(5) ?
O8 Cd1 C7 . 4_665 80.04(5) ?
O2 Cd1 C7 4_665 4_665 27.22(5) ?
C7 O1 Cd1 . 4_566 93.88(11) ?
C7 O2 Cd1 . 4_566 88.06(11) ?
C8 O3 Cd1 . 3_656 125.28(12) ?
C9 O5 H5 . . 111.6 ?
C9 O6 Cd1 . . 103.05(12) ?
Cd1 O7 H7A . . 117.7 ?
Cd1 O7 H7B . . 120.1 ?
H7A O7 H7B . . 104.7 ?
Cd1 O8 H8A . . 109.5 ?
Cd1 O8 H8B . . 109.4 ?
H8A O8 H8B . . 104.5 ?
C1 N1 H1A . . 106.7 ?
C1 N1 H1B . . 110.8 ?
H1A N1 H1B . . 109.1 ?
C2 C1 C6 . . 120.79(16) ?
C2 C1 N1 . . 117.45(16) ?
C6 C1 N1 . . 121.76(16) ?
C1 C2 C3 . . 120.63(16) ?
C1 C2 H2 . . 119.7 ?
C3 C2 H2 . . 119.7 ?
C2 C3 C4 . . 119.79(16) ?
C2 C3 C7 . . 117.16(16) ?
C4 C3 C7 . . 123.03(16) ?
C3 C4 C5 . . 118.72(16) ?
C3 C4 C8 . . 118.95(15) ?
C5 C4 C8 . . 122.33(15) ?
C6 C5 C4 . . 120.44(16) ?
C6 C5 C9 . . 117.83(15) ?
C4 C5 C9 . . 121.66(16) ?
C1 C6 C5 . . 119.59(16) ?
C1 C6 H6 . . 120.2 ?
C5 C6 H6 . . 120.2 ?
O2 C7 O1 . . 122.23(17) ?
O2 C7 C3 . . 120.32(16) ?
O1 C7 C3 . . 117.42(16) ?
O2 C7 Cd1 . 4_566 64.72(10) ?
O1 C7 Cd1 . 4_566 58.24(10) ?
C3 C7 Cd1 . 4_566 171.27(13) ?
O4 C8 O3 . . 126.66(17) ?
O4 C8 C4 . . 118.29(16) ?
O3 C8 C4 . . 115.03(16) ?
O5 C9 O6 . . 121.81(17) ?
O5 C9 C5 . . 120.17(16) ?
O6 C9 C5 . . 117.99(16) ?

loop_
_geom_bond_atom_site_label_1
_geom_bond_atom_site_label_2
_geom_bond_site_symmetry_2
_geom_bond_distance
_geom_bond_publ_flag
Cd1 O6 . 2.2553(14) y
Cd1 O3 3_656 2.2625(13) y
Cd1 O1 4_665 2.3098(14) y
Cd1 O7 . 2.3603(16) y
Cd1 O8 . 2.3801(15) y
Cd1 O2 4_665 2.4524(14) y
Cd1 C7 4_665 2.7105(18) ?
O1 C7 . 1.271(2) ?
O2 C7 . 1.241(2) ?
O3 C8 . 1.259(2) ?
O4 C8 . 1.255(2) ?
O5 C9 . 1.235(2) ?
O5 H5 . 0.8200 ?
O6 C9 . 1.268(2) ?
O7 H7A . 0.8501 ?
O7 H7B . 0.8499 ?
O8 H8A . 0.8501 ?
O8 H8B . 0.8499 ?
N1 C1 . 1.460(2) ?
N1 H1A . 0.8989 ?
N1 H1B . 0.9006 ?
C1 C2 . 1.375(2) ?
C1 C6 . 1.378(2) ?
C2 C3 . 1.392(3) ?
C2 H2 . 0.9300 ?
C3 C4 . 1.403(2) ?
C3 C7 . 1.507(2) ?
C4 C5 . 1.408(2) ?
C4 C8 . 1.527(2) ?
C5 C6 . 1.396(2) ?
C5 C9 . 1.506(2) ?
C6 H6 . 0.9300 ?

loop_
_geom_hbond_atom_site_label_D
_geom_hbond_atom_site_label_H
_geom_hbond_atom_site_label_A
_geom_hbond_site_symmetry_A
_geom_hbond_distance_DH
_geom_hbond_distance_HA
_geom_hbond_distance_DA
_geom_hbond_angle_DHA
_geom_hbond_publ_flag
O5 H5 O3 . 0.82 2.44 3.165(2) 148.1 yes
O7 H7A O6 2_545 0.85 1.86 2.706(2) 170.1 yes
O7 H7B O8 1_455 0.85 2.11 2.894(2) 152.4 yes
O8 H8A O4 3_656 0.85 1.97 2.702(2) 143.0 yes
O8 H8B O1 3_666 0.85 1.85 2.687(2) 170.2 yes
N1 H1A O4 3_566 0.90 1.92 2.789(2) 163.0 yes
N1 H1B O7 1_565 0.90 2.14 2.948(2) 148.3 yes

loop_
_geom_torsion_atom_site_label_1
_geom_torsion_atom_site_label_2
_geom_torsion_atom_site_label_3
_geom_torsion_atom_site_label_4
_geom_torsion_site_symmetry_1
_geom_torsion
C6 C1 C2 C3 . 1.3(3)
N1 C1 C2 C3 . -179.04(16)
C1 C2 C3 C4 . 0.0(3)
C1 C2 C3 C7 . -178.34(16)
C2 C3 C4 C5 . -1.6(3)
C7 C3 C4 C5 . 176.58(16)
C2 C3 C4 C8 . 177.48(16)
C7 C3 C4 C8 . -4.3(3)
C3 C4 C5 C6 . 2.1(3)
C8 C4 C5 C6 . -177.02(16)
C3 C4 C5 C9 . 179.02(16)
C8 C4 C5 C9 . -0.1(3)
C2 C1 C6 C5 . -0.9(3)
N1 C1 C6 C5 . 179.49(16)
C4 C5 C6 C1 . -0.8(3)
C9 C5 C6 C1 . -177.90(16)
Cd1 O2 C7 O1 4_566 -9.63(19)
Cd1 O2 C7 C3 4_566 171.95(16)
Cd1 O1 C7 O2 4_566 10.3(2)
Cd1 O1 C7 C3 4_566 -171.28(14)
C2 C3 C7 O2 . 159.58(18)
C4 C3 C7 O2 . -18.7(3)
C2 C3 C7 O1 . -18.9(3)
C4 C3 C7 O1 . 162.83(18)
Cd1 O3 C8 O4 3_656 -2.7(3)
Cd1 O3 C8 C4 3_656 175.88(10)
C3 C4 C8 O4 . 102.6(2)
C5 C4 C8 O4 . -78.4(2)
C3 C4 C8 O3 . -76.2(2)
C5 C4 C8 O3 . 102.9(2)
Cd1 O6 C9 O5 . 0.1(2)
Cd1 O6 C9 C5 . 178.32(13)
C6 C5 C9 O5 . 159.62(18)
C4 C5 C9 O5 . -17.4(3)
C6 C5 C9 O6 . -18.6(3)
C4 C5 C9 O6 . 164.38(17)

_cod_database_fobs_code 2021707
